data_4333249
loop_
_publ_author_name
'Jung, Hyo Sung'
'Ko, Kyoung Chul'
'Lee, Jae Hong'
'Kim, Sang Hoon'
'Bhuniya, Sankarprasad'
'Lee, Jin Yong'
'Kim, Youngmee'
'Kim, Sung Jin'
'Kim, Jong Seung'

_publ_section_title
;
 Rationally Designed Fluorescence Turn-On Sensors: A New Design Strategy
 Based on Orbital Control
;
_journal_issue 18
_journal_name_full 'Inorganic Chemistry'
_journal_page_first 8552
_journal_page_last 8557
_journal_paper_doi 10.1021/ic101165k
_journal_volume 49
_journal_year 2010
_chemical_formula_sum 'C23 H19.5 N2.5 O2 S'
_chemical_formula_weight 394.97
_chemical_name_systematic
; 
 ? 
;
_space_group_IT_number 1
_symmetry_cell_setting triclinic
_symmetry_space_group_name_Hall 'P 1'
_symmetry_space_group_name_H-M 'P 1'
_atom_sites_solution_hydrogens geom
_atom_sites_solution_primary direct
_atom_sites_solution_secondary difmap
_audit_creation_method SHELXL-97
_cell_angle_alpha 79.692(10)
_cell_angle_beta 80.891(11)
_cell_angle_gamma 89.210(11)
_cell_formula_units_Z 4
_cell_length_a 8.028(2)
_cell_length_b 13.869(4)
_cell_length_c 17.479(5)
_cell_measurement_reflns_used 1574
_cell_measurement_temperature 293(2)
_cell_measurement_theta_max 19.76
_cell_measurement_theta_min 2.36
_cell_volume 1890.3(9)
_computing_cell_refinement 'Bruker SMART'
_computing_data_collection 'Bruker SMART'
_computing_data_reduction 'Bruker SAINT'
_computing_molecular_graphics 'Bruker SHELXTL'
_computing_publication_material 'Bruker SHELXTL'
_computing_structure_refinement 'SHELXL-97 (Sheldrick, 1997)'
_computing_structure_solution 'SHELXS-97 (Sheldrick, 1990)'
_diffrn_ambient_temperature 293(2)
_diffrn_measured_fraction_theta_full 0.989
_diffrn_measured_fraction_theta_max 0.989
_diffrn_measurement_device_type 'CCD area detector'
_diffrn_measurement_method 'phi and omega scans'
_diffrn_radiation_monochromator graphite
_diffrn_radiation_source 'fine-focus sealed tube'
_diffrn_radiation_type MoK\a
_diffrn_radiation_wavelength 0.71073
_diffrn_reflns_av_R_equivalents 0.0836
_diffrn_reflns_av_sigmaI/netI 0.1072
_diffrn_reflns_limit_h_max 9
_diffrn_reflns_limit_h_min -9
_diffrn_reflns_limit_k_max 17
_diffrn_reflns_limit_k_min -17
_diffrn_reflns_limit_l_max 21
_diffrn_reflns_limit_l_min -21
_diffrn_reflns_number 26865
_diffrn_reflns_theta_full 26.00
_diffrn_reflns_theta_max 26.00
_diffrn_reflns_theta_min 1.20
_exptl_absorpt_coefficient_mu 0.195
_exptl_absorpt_correction_T_max 0.996
_exptl_absorpt_correction_T_min 0.965
_exptl_absorpt_correction_type multi-scan
_exptl_absorpt_process_details '(SADABS; Bruker, 1997)'
_exptl_crystal_colour red
_exptl_crystal_density_diffrn 1.388
_exptl_crystal_density_method 'not measured'
_exptl_crystal_description plate
_exptl_crystal_F_000 828
_exptl_crystal_size_max 0.35
_exptl_crystal_size_mid 0.25
_exptl_crystal_size_min 0.03
_refine_diff_density_max 0.302
_refine_diff_density_min -0.323
_refine_diff_density_rms 0.076
_refine_ls_abs_structure_details 'Flack H D (1983), Acta Cryst. A39, 876-881'
_refine_ls_abs_structure_Flack 0.42(17)
_refine_ls_extinction_method none
_refine_ls_goodness_of_fit_ref 0.920
_refine_ls_hydrogen_treatment constr
_refine_ls_matrix_type full
_refine_ls_number_parameters 1029
_refine_ls_number_reflns 13161
_refine_ls_number_restraints 3
_refine_ls_restrained_S_all 0.920
_refine_ls_R_factor_all 0.1253
_refine_ls_R_factor_gt 0.0519
_refine_ls_shift/su_max 0.001
_refine_ls_shift/su_mean 0.000
_refine_ls_structure_factor_coef Fsqd
_refine_ls_weighting_details 'calc w=1/[\s^2^(Fo^2^)+(0.0950P)^2^+0.0000P] where P=(Fo^2^+2Fc^2^)/3'
_refine_ls_weighting_scheme calc
_refine_ls_wR_factor_gt 0.1310
_refine_ls_wR_factor_ref 0.1861
_reflns_number_gt 6142
_reflns_number_total 13161
_reflns_threshold_expression >2sigma(I)
_cod_data_source_file ic101165ksup1.cif
_cod_data_source_block IC2
_cod_depositor_comments
;
The following automatic conversions were performed:

'_symmetry_cell_setting' value 'Triclinic' changed to 'triclinic'
according to /home/saulius/struct/CIF-dictionaries/cif_core.dic
dictionary named 'cif_core.dic' version 2.4.2 from 2011-04-26.

Automatic conversion script
Id: cif_fix_values 1891 2012-01-12 08:04:46Z andrius 
;
_cod_original_cell_volume 1890.2(10)
_cod_original_sg_symbol_H-M P1
_cod_database_code 4333249

loop_
_symmetry_equiv_pos_as_xyz
'x, y, z'

loop_
_atom_site_label
_atom_site_type_symbol
_atom_site_fract_x
_atom_site_fract_y
_atom_site_fract_z
_atom_site_U_iso_or_equiv
_atom_site_adp_type
_atom_site_occupancy
_atom_site_symmetry_multiplicity
_atom_site_calc_flag
_atom_site_refinement_flags
S1 S 1.0588(4) -0.2729(2) 0.11405(18) 0.0499(8) Uani 1 1 d .
S2 S 0.0113(4) 0.8087(2) 0.60940(18) 0.0475(8) Uani 1 1 d .
S3 S 0.0040(4) 0.3006(2) 0.14436(18) 0.0474(8) Uani 1 1 d .
S4 S 1.0520(4) 0.2199(2) 0.64805(18) 0.0490(8) Uani 1 1 d .
N11 N 0.9307(12) -0.2254(7) 0.2482(6) 0.042(3) Uani 1 1 d .
N12 N 0.5444(12) 0.3123(8) 0.0503(7) 0.052(3) Uani 1 1 d .
N21 N 0.0585(13) 0.7056(7) 0.7429(5) 0.050(3) Uani 1 1 d .
N22 N 0.5732(13) 0.2600(7) 0.5323(6) 0.052(3) Uani 1 1 d .
N31 N 0.1319(13) 0.2563(7) 0.0092(6) 0.050(3) Uani 1 1 d .
N32 N 0.5094(14) -0.2847(7) 0.2093(7) 0.056(3) Uani 1 1 d .
N41 N 1.0054(12) 0.3277(6) 0.5151(6) 0.047(3) Uani 1 1 d .
N42 N 0.4870(12) 0.7689(7) 0.7277(7) 0.051(3) Uani 1 1 d .
O11 O 0.8518(9) 0.0230(5) 0.0249(5) 0.045(2) Uani 1 1 d .
O12 O 1.0028(11) -0.1056(6) 0.0097(5) 0.057(2) Uani 1 1 d .
O21 O 0.2767(11) 0.5569(5) 0.5172(4) 0.050(2) Uani 1 1 d .
O22 O 0.1263(11) 0.6948(6) 0.5024(5) 0.057(2) Uani 1 1 d .
O31 O 0.2045(10) 0.0078(6) 0.2319(4) 0.050(2) Uani 1 1 d .
O32 O 0.0476(10) 0.1371(7) 0.2525(5) 0.061(2) Uani 1 1 d .
O41 O 0.7922(10) 0.4705(6) 0.7418(5) 0.054(2) Uani 1 1 d .
O42 O 0.9251(12) 0.3342(6) 0.7580(5) 0.062(3) Uani 1 1 d .
C11 C 1.0670(15) -0.3580(8) 0.1989(8) 0.043(3) Uani 1 1 d .
C12 C 1.1345(16) -0.4536(9) 0.2067(8) 0.062(4) Uani 1 1 d .
H12 H 1.1894 -0.4770 0.1629 0.074 Uiso 1 1 calc R
C13 C 1.1180(17) -0.5092(9) 0.2779(8) 0.065(4) Uani 1 1 d .
H13 H 1.1489 -0.5746 0.2824 0.078 Uiso 1 1 calc R
C14 C 1.0542(14) -0.4716(8) 0.3476(8) 0.052(3) Uani 1 1 d .
H14 H 1.0572 -0.5086 0.3973 0.063 Uiso 1 1 calc R
C15 C 0.9854(13) -0.3748(9) 0.3385(7) 0.057(3) Uani 1 1 d .
H15 H 0.9370 -0.3502 0.3829 0.069 Uiso 1 1 calc R
C16 C 0.9902(13) -0.3185(8) 0.2657(6) 0.038(3) Uani 1 1 d .
C17 C 0.9517(15) -0.1903(8) 0.1722(7) 0.044(3) Uani 1 1 d .
C18 C 0.8908(15) -0.0995(9) 0.1388(7) 0.040(3) Uani 1 1 d .
C19 C 0.9282(15) -0.0652(8) 0.0522(7) 0.040(3) Uani 1 1 d .
C110 C 0.7533(16) 0.0800(9) 0.0711(8) 0.045(3) Uani 1 1 d .
C111 C 0.7276(13) 0.0503(9) 0.1521(7) 0.042(3) Uani 1 1 d .
C112 C 0.8010(14) -0.0433(7) 0.1842(7) 0.042(3) Uani 1 1 d .
H112 H 0.7841 -0.0642 0.2384 0.050 Uiso 1 1 calc R
C113 C 0.6295(14) 0.1117(8) 0.2003(7) 0.039(3) Uani 1 1 d .
H113 H 0.6085 0.0926 0.2548 0.047 Uiso 1 1 calc R
C114 C 0.5691(15) 0.1961(9) 0.1666(7) 0.045(3) Uani 1 1 d .
C115 C 0.4708(16) 0.2630(9) 0.2164(8) 0.050(3) Uani 1 1 d .
H11A H 0.3509 0.2509 0.2201 0.060 Uiso 1 1 calc R
H11B H 0.4991 0.2494 0.2691 0.060 Uiso 1 1 calc R
C116 C 0.5121(18) 0.3686(8) 0.1802(8) 0.076(4) Uani 1 1 d .
H11C H 0.4436 0.4112 0.2104 0.091 Uiso 1 1 calc R
H11D H 0.6299 0.3825 0.1809 0.091 Uiso 1 1 calc R
C117 C 0.4789(18) 0.3866(10) 0.0994(10) 0.071(4) Uani 1 1 d .
H11E H 0.5276 0.4500 0.0736 0.085 Uiso 1 1 calc R
H11F H 0.3578 0.3907 0.1007 0.085 Uiso 1 1 calc R
C118 C 0.5694(19) 0.3450(10) -0.0324(10) 0.073(4) Uani 1 1 d .
H11G H 0.6688 0.3873 -0.0469 0.088 Uiso 1 1 calc R
H11H H 0.4736 0.3841 -0.0458 0.088 Uiso 1 1 calc R
C119 C 0.5907(16) 0.2648(10) -0.0805(8) 0.059(3) Uani 1 1 d .
H11I H 0.6225 0.2930 -0.1357 0.071 Uiso 1 1 calc R
H11J H 0.4847 0.2293 -0.0743 0.071 Uiso 1 1 calc R
C120 C 0.7296(17) 0.1929(8) -0.0532(7) 0.064(4) Uani 1 1 d .
H12A H 0.7268 0.1343 -0.0762 0.077 Uiso 1 1 calc R
H12B H 0.8400 0.2238 -0.0709 0.077 Uiso 1 1 calc R
C121 C 0.6989(15) 0.1660(9) 0.0350(7) 0.044(3) Uani 1 1 d .
C122 C 0.6051(14) 0.2206(9) 0.0843(8) 0.048(3) Uani 1 1 d .
C21 C -0.0552(14) 0.8593(9) 0.6958(7) 0.042(3) Uani 1 1 d .
C22 C -0.1251(16) 0.9472(9) 0.7037(8) 0.056(4) Uani 1 1 d .
H22 H -0.1490 0.9921 0.6607 0.068 Uiso 1 1 calc R
C23 C -0.1580(16) 0.9653(10) 0.7781(9) 0.067(4) Uani 1 1 d .
H23 H -0.2027 1.0258 0.7855 0.081 Uiso 1 1 calc R
C24 C -0.1293(16) 0.9000(9) 0.8434(7) 0.055(3) Uani 1 1 d .
H24 H -0.1598 0.9154 0.8933 0.066 Uiso 1 1 calc R
C25 C -0.0584(17) 0.8154(10) 0.8352(7) 0.063(4) Uani 1 1 d .
H25 H -0.0371 0.7721 0.8796 0.076 Uiso 1 1 calc R
C26 C -0.0139(14) 0.7892(7) 0.7595(6) 0.040(3) Uani 1 1 d .
C27 C 0.0804(14) 0.7043(8) 0.6666(7) 0.041(3) Uani 1 1 d .
C28 C 0.1645(14) 0.6221(8) 0.6335(7) 0.036(3) Uani 1 1 d .
C29 C 0.1895(15) 0.6313(9) 0.5458(6) 0.051(3) Uani 1 1 d .
C210 C 0.3429(15) 0.4806(8) 0.5605(7) 0.047(3) Uani 1 1 d .
C211 C 0.3171(14) 0.4705(8) 0.6432(7) 0.035(3) Uani 1 1 d .
C212 C 0.2324(15) 0.5483(9) 0.6754(7) 0.046(3) Uani 1 1 d .
H212 H 0.2246 0.5468 0.7292 0.055 Uiso 1 1 calc R
C213 C 0.3907(14) 0.3905(8) 0.6881(7) 0.045(3) Uani 1 1 d .
H213 H 0.3810 0.3861 0.7423 0.054 Uiso 1 1 calc R
C214 C 0.4779(13) 0.3177(8) 0.6521(7) 0.038(3) Uani 1 1 d .
C215 C 0.5442(15) 0.2332(8) 0.6966(7) 0.046(3) Uani 1 1 d .
H21A H 0.4801 0.2196 0.7493 0.056 Uiso 1 1 calc R
H21B H 0.6606 0.2459 0.7009 0.056 Uiso 1 1 calc R
C216 C 0.5351(14) 0.1421(8) 0.6560(7) 0.047(3) Uani 1 1 d .
H21C H 0.5913 0.0870 0.6831 0.057 Uiso 1 1 calc R
H21D H 0.4185 0.1236 0.6575 0.057 Uiso 1 1 calc R
C217 C 0.6190(16) 0.1696(9) 0.5745(9) 0.067(4) Uani 1 1 d .
H21E H 0.7398 0.1713 0.5745 0.080 Uiso 1 1 calc R
H21F H 0.5964 0.1183 0.5461 0.080 Uiso 1 1 calc R
C218 C 0.6097(16) 0.2686(9) 0.4471(8) 0.067(4) Uani 1 1 d .
H21G H 0.5229 0.2338 0.4298 0.080 Uiso 1 1 calc R
H21H H 0.7166 0.2377 0.4332 0.080 Uiso 1 1 calc R
C219 C 0.6183(16) 0.3702(9) 0.4059(7) 0.066(4) Uani 1 1 d .
H21I H 0.6317 0.3717 0.3495 0.079 Uiso 1 1 calc R
H21J H 0.7152 0.4031 0.4169 0.079 Uiso 1 1 calc R
C220 C 0.4557(17) 0.4239(9) 0.4327(7) 0.060(4) Uani 1 1 d .
H22A H 0.4671 0.4930 0.4098 0.072 Uiso 1 1 calc R
H22B H 0.3607 0.3972 0.4148 0.072 Uiso 1 1 calc R
C221 C 0.4250(15) 0.4112(9) 0.5217(8) 0.046(3) Uani 1 1 d .
C222 C 0.4920(13) 0.3323(8) 0.5676(8) 0.044(3) Uani 1 1 d .
C31 C -0.0015(15) 0.3877(9) 0.0600(7) 0.046(3) Uani 1 1 d .
C32 C -0.0573(13) 0.4807(8) 0.0527(7) 0.046(3) Uani 1 1 d .
H32 H -0.0963 0.5082 0.0969 0.056 Uiso 1 1 calc R
C33 C -0.0546(15) 0.5346(9) -0.0238(9) 0.062(4) Uani 1 1 d .
H33 H -0.1055 0.5955 -0.0309 0.074 Uiso 1 1 calc R
C34 C 0.0234(17) 0.4974(11) -0.0881(8) 0.077(4) Uani 1 1 d .
H34 H 0.0390 0.5375 -0.1374 0.093 Uiso 1 1 calc R
C35 C 0.0758(16) 0.4071(9) -0.0813(7) 0.061(4) Uani 1 1 d .
H35 H 0.1178 0.3805 -0.1256 0.073 Uiso 1 1 calc R
C36 C 0.0670(14) 0.3508(8) -0.0048(8) 0.049(3) Uani 1 1 d .
C37 C 0.1048(13) 0.2251(9) 0.0837(7) 0.037(3) Uani 1 1 d .
C38 C 0.1675(14) 0.1249(8) 0.1180(7) 0.041(3) Uani 1 1 d .
C39 C 0.1392(14) 0.0960(9) 0.1988(7) 0.042(3) Uani 1 1 d .
C310 C 0.3014(13) -0.0477(8) 0.1837(7) 0.034(2) Uani 1 1 d .
C311 C 0.3277(14) -0.0171(7) 0.1014(6) 0.038(3) Uani 1 1 d .
C312 C 0.2674(13) 0.0691(9) 0.0720(7) 0.043(3) Uani 1 1 d .
H312 H 0.2938 0.0925 0.0182 0.051 Uiso 1 1 calc R
C313 C 0.4239(15) -0.0767(9) 0.0599(7) 0.052(3) Uani 1 1 d .
H313 H 0.4480 -0.0574 0.0055 0.063 Uiso 1 1 calc R
C314 C 0.4892(14) -0.1650(8) 0.0930(7) 0.041(3) Uani 1 1 d .
C315 C 0.5888(18) -0.2310(9) 0.0443(9) 0.066(4) Uani 1 1 d .
H31A H 0.7085 -0.2182 0.0409 0.079 Uiso 1 1 calc R
H31B H 0.5613 -0.2184 -0.0086 0.079 Uiso 1 1 calc R
C316 C 0.5481(12) -0.3361(9) 0.0815(8) 0.060(4) Uani 1 1 d .
H31C H 0.6159 -0.3792 0.0514 0.071 Uiso 1 1 calc R
H31D H 0.4302 -0.3502 0.0814 0.071 Uiso 1 1 calc R
C317 C 0.5849(17) -0.3545(9) 0.1666(9) 0.062(4) Uani 1 1 d .
H31E H 0.5432 -0.4193 0.1928 0.074 Uiso 1 1 calc R
H31F H 0.7059 -0.3528 0.1658 0.074 Uiso 1 1 calc R
C318 C 0.4878(18) -0.3193(10) 0.2947(7) 0.060(4) Uani 1 1 d .
H31G H 0.5829 -0.3590 0.3083 0.072 Uiso 1 1 calc R
H31H H 0.3857 -0.3591 0.3120 0.072 Uiso 1 1 calc R
C319 C 0.4763(17) -0.2304(10) 0.3348(8) 0.065(4) Uani 1 1 d .
H31I H 0.4541 -0.2522 0.3914 0.077 Uiso 1 1 calc R
H31J H 0.5840 -0.1957 0.3220 0.077 Uiso 1 1 calc R
C320 C 0.3422(14) -0.1619(9) 0.3112(6) 0.052(3) Uani 1 1 d .
H32A H 0.3472 -0.1034 0.3341 0.062 Uiso 1 1 calc R
H32B H 0.2323 -0.1928 0.3304 0.062 Uiso 1 1 calc R
C321 C 0.3673(15) -0.1343(9) 0.2221(7) 0.042(3) Uani 1 1 d .
C322 C 0.4562(13) -0.1987(7) 0.1760(7) 0.033(3) Uani 1 1 d .
C41 C 1.1129(14) 0.1751(9) 0.5646(7) 0.044(3) Uani 1 1 d .
C42 C 1.1884(15) 0.0835(8) 0.5570(8) 0.047(3) Uani 1 1 d .
H42 H 1.2069 0.0395 0.6015 0.056 Uiso 1 1 calc R
C43 C 1.2356(16) 0.0594(9) 0.4809(7) 0.055(3) Uani 1 1 d .
H43 H 1.2916 0.0015 0.4747 0.067 Uiso 1 1 calc R
C44 C 1.1963(18) 0.1242(10) 0.4159(8) 0.069(4) Uani 1 1 d .
H44 H 1.2209 0.1072 0.3663 0.083 Uiso 1 1 calc R
C45 C 1.1194(15) 0.2157(9) 0.4234(7) 0.051(3) Uani 1 1 d .
H45 H 1.0938 0.2586 0.3797 0.061 Uiso 1 1 calc R
C46 C 1.0836(13) 0.2389(9) 0.4988(8) 0.052(3) Uani 1 1 d .
C47 C 0.9840(15) 0.3260(9) 0.5896(8) 0.041(3) Uani 1 1 d .
C48 C 0.9001(16) 0.4019(9) 0.6265(8) 0.046(3) Uani 1 1 d .
C49 C 0.8840(14) 0.3989(7) 0.7068(8) 0.050(3) Uani 1 1 d .
C410 C 0.7219(13) 0.5507(8) 0.6940(7) 0.039(3) Uani 1 1 d .
C411 C 0.7421(16) 0.5550(9) 0.6129(8) 0.049(3) Uani 1 1 d .
C412 C 0.8323(14) 0.4836(8) 0.5791(8) 0.046(3) Uani 1 1 d .
H412 H 0.8493 0.4886 0.5246 0.056 Uiso 1 1 calc R
C413 C 0.6773(12) 0.6394(9) 0.5721(7) 0.042(3) Uani 1 1 d .
H413 H 0.6928 0.6491 0.5174 0.050 Uiso 1 1 calc R
C414 C 0.5958(15) 0.7053(8) 0.6076(7) 0.043(3) Uani 1 1 d .
C415 C 0.5187(13) 0.7985(9) 0.5578(8) 0.049(3) Uani 1 1 d .
H41A H 0.5792 0.8116 0.5044 0.059 Uiso 1 1 calc R
H41B H 0.4008 0.7865 0.5559 0.059 Uiso 1 1 calc R
C416 C 0.5355(17) 0.8822(8) 0.5966(7) 0.062(4) Uani 1 1 d .
H41C H 0.4923 0.9400 0.5665 0.074 Uiso 1 1 calc R
H41D H 0.6542 0.8940 0.5970 0.074 Uiso 1 1 calc R
C417 C 0.4380(13) 0.8659(7) 0.6843(7) 0.047(3) Uani 1 1 d .
H41E H 0.4669 0.9182 0.7103 0.057 Uiso 1 1 calc R
H41F H 0.3172 0.8668 0.6842 0.057 Uiso 1 1 calc R
C418 C 0.4522(18) 0.7599(9) 0.8137(7) 0.065(4) Uani 1 1 d .
H41G H 0.3421 0.7865 0.8290 0.078 Uiso 1 1 calc R
H41H H 0.5357 0.7976 0.8308 0.078 Uiso 1 1 calc R
C419 C 0.4566(17) 0.6540(9) 0.8535(8) 0.070(4) Uani 1 1 d .
H41I H 0.4517 0.6509 0.9097 0.084 Uiso 1 1 calc R
H41J H 0.3582 0.6195 0.8455 0.084 Uiso 1 1 calc R
C420 C 0.6102(17) 0.6050(9) 0.8225(7) 0.058(3) Uani 1 1 d .
H42A H 0.6028 0.5360 0.8458 0.069 Uiso 1 1 calc R
H42B H 0.7074 0.6329 0.8378 0.069 Uiso 1 1 calc R
C421 C 0.6348(15) 0.6155(8) 0.7352(7) 0.042(3) Uani 1 1 d .
C422 C 0.5676(14) 0.7010(9) 0.6900(7) 0.043(3) Uani 1 1 d .
N1S N 0.418(2) 0.0169(12) 0.8510(9) 0.129(6) Uani 1 1 d .
C1S C 0.151(2) 0.1107(15) 0.8564(9) 0.114(6) Uani 1 1 d .
H1S1 H 0.1152 0.1239 0.9085 0.171 Uiso 1 1 calc R
H1S2 H 0.0646 0.0741 0.8416 0.171 Uiso 1 1 calc R
H1S3 H 0.1720 0.1715 0.8200 0.171 Uiso 1 1 calc R
C2S C 0.295(3) 0.0580(12) 0.8550(8) 0.093(5) Uani 1 1 d .
N2S N 0.641(2) 1.0075(13) 0.4009(9) 0.141(6) Uani 1 1 d .
C3S C 0.9300(17) 0.9166(11) 0.4017(9) 0.086(4) Uani 1 1 d .
H3S1 H 0.9307 0.8670 0.3697 0.129 Uiso 1 1 calc R
H3S2 H 0.9442 0.8867 0.4541 0.129 Uiso 1 1 calc R
H3S3 H 1.0206 0.9626 0.3796 0.129 Uiso 1 1 calc R
C4S C 0.7623(19) 0.9699(9) 0.4041(8) 0.072(4) Uani 1 1 d .

loop_
_atom_site_aniso_label
_atom_site_aniso_U_11
_atom_site_aniso_U_22
_atom_site_aniso_U_33
_atom_site_aniso_U_23
_atom_site_aniso_U_13
_atom_site_aniso_U_12
S1 0.059(2) 0.0459(19) 0.0459(19) -0.0079(15) -0.0131(16) 0.0069(16)
S2 0.0534(19) 0.0452(18) 0.0439(19) -0.0035(15) -0.0131(16) 0.0054(15)
S3 0.0504(18) 0.0449(19) 0.046(2) -0.0058(15) -0.0073(16) 0.0082(15)
S4 0.055(2) 0.0469(19) 0.046(2) -0.0058(16) -0.0132(16) 0.0123(16)
N11 0.048(6) 0.034(6) 0.041(6) -0.006(5) -0.001(5) 0.007(5)
N12 0.039(5) 0.046(6) 0.068(7) -0.006(5) -0.009(5) 0.007(5)
N21 0.061(6) 0.056(6) 0.031(5) -0.004(5) -0.007(5) 0.004(5)
N22 0.067(7) 0.043(6) 0.048(7) -0.009(5) -0.013(5) 0.016(5)
N31 0.061(6) 0.042(6) 0.050(7) -0.008(5) -0.022(5) 0.008(5)
N32 0.077(7) 0.029(5) 0.056(7) 0.006(5) -0.010(5) -0.001(5)
N41 0.051(6) 0.023(5) 0.066(7) -0.007(5) -0.008(5) 0.005(4)
N42 0.047(6) 0.041(6) 0.067(7) -0.009(5) -0.015(5) -0.002(5)
O11 0.049(4) 0.027(4) 0.050(5) 0.010(3) -0.001(4) 0.007(3)
O12 0.091(6) 0.045(5) 0.030(4) -0.001(4) 0.000(4) 0.021(4)
O21 0.080(6) 0.032(4) 0.036(5) 0.002(4) -0.013(4) 0.005(4)
O22 0.067(5) 0.061(5) 0.039(5) 0.004(4) -0.014(4) 0.012(4)
O31 0.058(5) 0.061(5) 0.035(4) -0.016(4) -0.012(4) 0.010(4)
O32 0.051(5) 0.081(6) 0.056(5) -0.023(4) -0.011(4) 0.014(4)
O41 0.058(5) 0.058(6) 0.050(5) -0.016(4) -0.017(4) 0.012(4)
O42 0.089(7) 0.045(5) 0.056(5) -0.009(4) -0.023(5) 0.022(5)
C11 0.043(7) 0.029(6) 0.058(8) -0.012(6) -0.007(6) 0.005(5)
C12 0.066(7) 0.047(7) 0.074(8) -0.004(6) -0.028(6) 0.027(5)
C13 0.081(9) 0.042(7) 0.065(9) 0.006(6) -0.011(7) 0.017(6)
C14 0.042(6) 0.039(6) 0.074(8) 0.002(6) -0.018(6) 0.015(5)
C15 0.039(6) 0.063(7) 0.053(7) 0.010(5) 0.019(5) 0.022(5)
C16 0.028(6) 0.042(7) 0.042(6) -0.007(5) -0.001(5) 0.009(5)
C17 0.060(7) 0.030(5) 0.046(7) -0.010(5) -0.016(6) 0.001(5)
C18 0.047(6) 0.044(6) 0.033(6) -0.016(5) -0.012(5) -0.006(5)
C19 0.057(7) 0.028(5) 0.032(6) 0.011(4) -0.018(5) -0.007(5)
C110 0.056(7) 0.032(6) 0.045(7) -0.002(5) -0.010(5) -0.006(5)
C111 0.029(5) 0.051(6) 0.047(7) -0.003(5) -0.013(5) 0.013(5)
C112 0.065(7) 0.018(5) 0.046(7) 0.001(4) -0.025(5) 0.007(5)
C113 0.050(7) 0.034(6) 0.033(6) -0.014(5) 0.006(5) 0.000(5)
C114 0.051(7) 0.035(6) 0.054(8) -0.020(6) -0.005(6) -0.009(5)
C115 0.053(7) 0.047(7) 0.051(8) -0.022(6) 0.004(6) 0.004(6)
C116 0.125(11) 0.034(6) 0.074(9) -0.013(6) -0.027(7) 0.001(6)
C117 0.064(9) 0.036(7) 0.100(12) -0.008(7) 0.019(8) -0.007(6)
C118 0.067(9) 0.039(7) 0.112(12) 0.003(7) -0.024(8) 0.012(6)
C119 0.054(8) 0.063(8) 0.054(7) 0.014(6) -0.022(6) 0.015(6)
C120 0.086(9) 0.035(6) 0.064(8) 0.020(5) -0.026(7) -0.001(6)
C121 0.043(7) 0.045(7) 0.043(7) -0.009(6) -0.005(5) -0.003(6)
C122 0.031(6) 0.050(7) 0.061(8) -0.002(6) -0.014(6) 0.002(5)
C21 0.043(6) 0.039(6) 0.043(7) -0.004(5) -0.011(5) 0.001(5)
C22 0.072(9) 0.045(7) 0.058(9) -0.008(6) -0.030(7) 0.021(6)
C23 0.057(7) 0.058(7) 0.101(10) -0.040(7) -0.029(7) 0.033(6)
C24 0.072(8) 0.058(8) 0.040(7) -0.010(6) -0.022(6) 0.009(6)
C25 0.089(9) 0.058(8) 0.050(8) -0.012(6) -0.030(7) -0.005(7)
C26 0.053(7) 0.030(6) 0.035(6) 0.008(4) -0.016(5) -0.002(5)
C27 0.045(6) 0.031(6) 0.051(7) -0.010(5) -0.014(6) 0.009(5)
C28 0.037(6) 0.031(6) 0.040(6) -0.012(5) 0.000(5) -0.004(5)
C29 0.056(7) 0.074(8) 0.025(5) -0.009(5) -0.014(5) 0.005(6)
C210 0.061(7) 0.043(6) 0.039(7) -0.004(5) -0.017(6) -0.003(5)
C211 0.033(6) 0.031(6) 0.042(7) -0.006(5) -0.008(5) 0.003(5)
C212 0.049(7) 0.056(7) 0.038(6) -0.020(5) -0.007(5) -0.006(6)
C213 0.060(7) 0.030(6) 0.048(7) -0.008(5) -0.014(6) -0.015(5)
C214 0.031(5) 0.041(6) 0.037(6) -0.002(5) 0.001(5) -0.007(5)
C215 0.066(8) 0.036(7) 0.038(7) -0.001(5) -0.019(6) 0.005(6)
C216 0.039(6) 0.036(6) 0.072(8) -0.021(5) -0.011(5) 0.005(4)
C217 0.062(8) 0.063(8) 0.095(11) -0.037(7) -0.043(7) 0.010(6)
C218 0.056(7) 0.064(8) 0.086(10) -0.026(7) -0.017(7) -0.007(6)
C219 0.083(8) 0.071(8) 0.038(6) -0.012(6) 0.015(5) -0.019(6)
C220 0.079(9) 0.045(7) 0.050(8) 0.007(6) -0.013(7) 0.028(7)
C221 0.050(7) 0.041(7) 0.049(8) -0.009(6) -0.010(6) 0.000(6)
C222 0.039(6) 0.033(6) 0.065(8) -0.004(5) -0.024(6) 0.012(5)
C31 0.045(7) 0.051(7) 0.044(7) -0.003(6) -0.016(6) 0.003(6)
C32 0.039(5) 0.039(6) 0.055(7) -0.003(5) 0.003(5) -0.007(4)
C33 0.041(7) 0.043(8) 0.099(11) -0.004(7) -0.014(7) 0.011(6)
C34 0.089(9) 0.075(9) 0.049(7) 0.025(7) 0.004(7) 0.003(7)
C35 0.086(9) 0.051(7) 0.048(7) -0.006(6) -0.024(6) -0.008(6)
C36 0.049(6) 0.032(6) 0.066(9) 0.004(6) -0.023(6) -0.005(5)
C37 0.029(6) 0.045(6) 0.035(7) -0.008(5) -0.002(5) 0.001(5)
C38 0.037(6) 0.033(6) 0.044(7) 0.014(5) -0.007(5) 0.005(5)
C39 0.033(6) 0.049(6) 0.051(8) -0.021(5) -0.012(5) 0.013(5)
C310 0.024(5) 0.036(6) 0.042(6) -0.003(5) -0.008(4) 0.002(4)
C311 0.061(7) 0.019(5) 0.032(6) -0.002(4) -0.008(5) -0.007(5)
C312 0.032(5) 0.063(7) 0.032(6) -0.013(5) 0.006(4) -0.006(5)
C313 0.054(7) 0.049(7) 0.050(7) 0.008(6) -0.017(6) 0.002(6)
C314 0.035(6) 0.034(6) 0.050(8) 0.004(5) -0.002(5) 0.007(5)
C315 0.068(9) 0.036(6) 0.093(10) -0.007(6) -0.021(8) 0.009(6)
C316 0.023(5) 0.055(7) 0.102(10) -0.025(7) 0.001(5) 0.010(5)
C317 0.067(8) 0.039(7) 0.081(10) -0.004(6) -0.023(7) 0.011(6)
C318 0.068(8) 0.058(8) 0.043(7) 0.021(6) -0.005(6) -0.001(6)
C319 0.061(8) 0.062(8) 0.061(8) 0.013(7) -0.009(6) -0.001(6)
C320 0.042(6) 0.076(8) 0.033(6) -0.009(5) 0.004(5) 0.010(5)
C321 0.049(7) 0.032(6) 0.043(7) 0.006(5) -0.017(6) -0.005(5)
C322 0.034(5) 0.017(4) 0.045(7) 0.003(4) -0.004(5) -0.009(4)
C41 0.043(6) 0.045(6) 0.044(7) -0.001(5) -0.011(5) 0.006(5)
C42 0.049(7) 0.040(6) 0.055(8) -0.010(6) -0.017(6) 0.014(5)
C43 0.076(8) 0.048(6) 0.049(7) -0.008(5) -0.031(6) -0.006(5)
C44 0.076(9) 0.064(9) 0.071(9) -0.029(7) -0.002(8) -0.003(7)
C45 0.056(7) 0.044(7) 0.044(7) 0.002(5) 0.009(6) 0.007(6)
C46 0.027(6) 0.065(8) 0.064(8) -0.026(6) 0.006(5) 0.001(5)
C47 0.045(7) 0.031(6) 0.046(8) 0.004(6) -0.016(6) -0.014(5)
C48 0.053(7) 0.037(7) 0.051(8) 0.002(6) -0.025(6) -0.003(5)
C49 0.050(7) 0.013(4) 0.084(9) -0.006(5) -0.002(6) -0.006(4)
C410 0.032(6) 0.026(6) 0.055(8) 0.002(5) -0.007(5) -0.001(5)
C411 0.063(8) 0.039(7) 0.048(8) -0.010(6) -0.013(6) -0.007(6)
C412 0.050(7) 0.032(6) 0.052(7) 0.007(5) -0.009(6) 0.004(5)
C413 0.030(6) 0.054(7) 0.035(6) 0.006(5) 0.001(5) 0.009(5)
C414 0.061(7) 0.021(5) 0.051(7) -0.003(5) -0.021(6) 0.002(5)
C415 0.026(6) 0.047(7) 0.068(8) 0.001(6) -0.002(5) -0.002(5)
C416 0.076(8) 0.040(6) 0.064(8) 0.015(5) -0.026(7) 0.011(6)
C417 0.048(6) 0.026(5) 0.058(7) 0.002(4) 0.007(5) 0.017(4)
C418 0.106(10) 0.053(7) 0.036(7) -0.013(6) -0.011(7) 0.032(7)
C419 0.088(9) 0.054(7) 0.068(8) -0.007(6) -0.023(7) 0.040(6)
C420 0.082(9) 0.049(7) 0.045(7) -0.014(6) -0.014(7) -0.004(7)
C421 0.055(7) 0.031(6) 0.039(7) 0.000(5) -0.013(6) -0.009(5)
C422 0.044(7) 0.038(6) 0.045(8) -0.008(5) -0.004(6) -0.008(5)
N1S 0.150(12) 0.102(10) 0.102(10) 0.004(8) 0.057(9) 0.022(9)
C1S 0.105(13) 0.174(18) 0.057(9) -0.002(10) -0.010(9) -0.041(12)
C2S 0.144(15) 0.093(11) 0.045(8) -0.032(8) -0.002(10) 0.014(10)
N2S 0.135(12) 0.175(14) 0.099(10) 0.002(9) -0.014(9) 0.095(11)
C3S 0.068(8) 0.087(9) 0.109(11) -0.022(8) -0.026(8) 0.024(7)
C4S 0.078(10) 0.060(8) 0.064(8) 0.015(6) 0.003(7) -0.013(7)

loop_
_atom_type_symbol
_atom_type_description
_atom_type_scat_dispersion_real
_atom_type_scat_dispersion_imag
_atom_type_scat_source
C C 0.0033 0.0016 'International Tables Vol C Tables 4.2.6.8 and 6.1.1.4'
H H 0.0000 0.0000 'International Tables Vol C Tables 4.2.6.8 and 6.1.1.4'
N N 0.0061 0.0033 'International Tables Vol C Tables 4.2.6.8 and 6.1.1.4'
O O 0.0106 0.0060 'International Tables Vol C Tables 4.2.6.8 and 6.1.1.4'
S S 0.1246 0.1234 'International Tables Vol C Tables 4.2.6.8 and 6.1.1.4'

loop_
_geom_angle_atom_site_label_1
_geom_angle_atom_site_label_2
_geom_angle_atom_site_label_3
_geom_angle
C11 S1 C17 89.8(6)
C27 S2 C21 90.1(5)
C37 S3 C31 87.2(6)
C41 S4 C47 88.1(6)
C17 N11 C16 113.3(10)
C118 N12 C122 121.6(11)
C118 N12 C117 116.0(11)
C122 N12 C117 121.6(12)
C27 N21 C26 111.5(9)
C222 N22 C217 123.6(11)
C222 N22 C218 122.0(10)
C217 N22 C218 114.3(10)
C37 N31 C36 107.8(11)
C322 N32 C317 123.5(11)
C322 N32 C318 123.9(12)
C317 N32 C318 112.5(10)
C47 N41 C46 109.0(10)
C422 N42 C418 124.1(10)
C422 N42 C417 122.1(11)
C418 N42 C417 113.6(9)
C110 O11 C19 126.0(9)
C210 O21 C29 125.6(9)
C39 O31 C310 119.5(9)
C49 O41 C410 120.1(9)
C12 C11 C16 121.7(12)
C12 C11 S1 128.9(10)
C16 C11 S1 109.4(8)
C13 C12 C11 118.7(13)
C13 C12 H12 120.5
C11 C12 H12 120.8
C12 C13 C14 122.1(12)
C12 C13 H13 118.9
C14 C13 H13 119.0
C13 C14 C15 117.9(11)
C13 C14 H14 121.2
C15 C14 H14 120.9
C16 C15 C14 120.9(11)
C16 C15 H15 119.1
C14 C15 H15 120.0
C15 C16 N11 127.3(10)
C15 C16 C11 118.2(10)
N11 C16 C11 114.5(10)
N11 C17 C18 124.3(11)
N11 C17 S1 112.9(9)
C18 C17 S1 122.7(9)
C112 C18 C17 120.6(11)
C112 C18 C19 119.6(11)
C17 C18 C19 119.7(11)
O12 C19 O11 119.9(10)
O12 C19 C18 125.2(11)
O11 C19 C18 114.8(11)
C121 C110 O11 117.8(11)
C121 C110 C111 123.2(12)
O11 C110 C111 118.7(10)
C110 C111 C113 118.6(10)
C110 C111 C112 117.7(11)
C113 C111 C112 123.7(10)
C18 C112 C111 123.0(11)
C18 C112 H112 118.3
C111 C112 H112 118.7
C114 C113 C111 119.9(11)
C114 C113 H113 119.8
C111 C113 H113 120.3
C113 C114 C122 117.2(11)
C113 C114 C115 120.6(11)
C122 C114 C115 122.2(12)
C116 C115 C114 110.1(10)
C116 C115 H11A 109.9
C114 C115 H11A 109.6
C116 C115 H11B 109.4
C114 C115 H11B 109.6
H11A C115 H11B 108.2
C117 C116 C115 109.2(11)
C117 C116 H11C 110.1
C115 C116 H11C 109.8
C117 C116 H11D 109.7
C115 C116 H11D 109.9
H11C C116 H11D 108.2
C116 C117 N12 116.2(12)
C116 C117 H11E 108.2
N12 C117 H11E 108.0
C116 C117 H11F 108.4
N12 C117 H11F 108.2
H11E C117 H11F 107.5
N12 C118 C119 114.9(11)
N12 C118 H11G 107.8
C119 C118 H11G 108.3
N12 C118 H11H 109.0
C119 C118 H11H 109.1
H11G C118 H11H 107.6
C118 C119 C120 110.0(11)
C118 C119 H11I 109.7
C120 C119 H11I 109.9
C118 C119 H11J 109.3
C120 C119 H11J 109.7
H11I C119 H11J 108.2
C121 C120 C119 109.4(11)
C121 C120 H12A 110.0
C119 C120 H12A 109.8
C121 C120 H12B 109.7
C119 C120 H12B 109.7
H12A C120 H12B 108.3
C110 C121 C122 115.1(11)
C110 C121 C120 120.4(11)
C122 C121 C120 124.3(11)
C114 C122 C121 125.9(12)
C114 C122 N12 115.9(12)
C121 C122 N12 118.1(12)
C22 C21 C26 124.0(12)
C22 C21 S2 130.0(10)
C26 C21 S2 105.9(8)
C21 C22 C23 115.8(12)
C21 C22 H22 122.5
C23 C22 H22 121.8
C22 C23 C24 124.1(11)
C22 C23 H23 118.1
C24 C23 H23 117.8
C25 C24 C23 119.9(12)
C25 C24 H24 120.1
C23 C24 H24 120.0
C24 C25 C26 121.1(11)
C24 C25 H25 119.3
C26 C25 H25 119.5
N21 C26 C25 127.2(10)
N21 C26 C21 117.8(10)
C25 C26 C21 115.0(10)
N21 C27 C28 121.6(10)
N21 C27 S2 114.7(8)
C28 C27 S2 123.7(9)
C212 C28 C27 123.8(11)
C212 C28 C29 119.1(10)
C27 C28 C29 116.7(10)
O22 C29 O21 121.0(10)
O22 C29 C28 123.8(11)
O21 C29 C28 114.9(10)
O21 C210 C221 117.7(10)
O21 C210 C211 119.8(10)
C221 C210 C211 122.4(11)
C210 C211 C212 116.5(10)
C210 C211 C213 119.1(11)
C212 C211 C213 124.1(11)
C28 C212 C211 123.8(11)
C28 C212 H212 118.2
C211 C212 H212 118.0
C214 C213 C211 121.2(11)
C214 C213 H213 119.1
C211 C213 H213 119.7
C213 C214 C222 115.6(10)
C213 C214 C215 122.3(11)
C222 C214 C215 122.1(10)
C214 C215 C216 110.6(9)
C214 C215 H21A 109.5
C216 C215 H21A 109.5
C214 C215 H21B 109.5
C216 C215 H21B 109.6
H21A C215 H21B 108.2
C217 C216 C215 107.4(10)
C217 C216 H21C 110.4
C215 C216 H21C 110.5
C217 C216 H21D 110.1
C215 C216 H21D 110.0
H21C C216 H21D 108.5
N22 C217 C216 116.6(11)
N22 C217 H21E 108.6
C216 C217 H21E 108.1
N22 C217 H21F 107.9
C216 C217 H21F 108.0
H21E C217 H21F 107.3
N22 C218 C219 113.0(10)
N22 C218 H21G 108.5
C219 C218 H21G 108.4
N22 C218 H21H 109.5
C219 C218 H21H 109.5
H21G C218 H21H 107.8
C218 C219 C220 110.1(11)
C218 C219 H21I 110.1
C220 C219 H21I 109.8
C218 C219 H21J 109.1
C220 C219 H21J 109.4
H21I C219 H21J 108.2
C221 C220 C219 109.3(10)
C221 C220 H22A 109.7
C219 C220 H22A 110.3
C221 C220 H22B 109.6
C219 C220 H22B 109.6
H22A C220 H22B 108.3
C210 C221 C222 116.9(12)
C210 C221 C220 122.0(11)
C222 C221 C220 120.9(11)
N22 C222 C221 119.6(12)
N22 C222 C214 115.8(10)
C221 C222 C214 124.6(11)
C32 C31 C36 120.4(11)
C32 C31 S3 129.6(10)
C36 C31 S3 110.0(9)
C31 C32 C33 117.9(12)
C31 C32 H32 120.9
C33 C32 H32 121.2
C34 C33 C32 120.2(11)
C34 C33 H33 119.9
C32 C33 H33 120.0
C35 C34 C33 121.5(12)
C35 C34 H34 119.5
C33 C34 H34 119.0
C34 C35 C36 118.2(12)
C34 C35 H35 120.2
C36 C35 H35 121.5
C31 C36 N31 116.1(11)
C31 C36 C35 121.1(11)
N31 C36 C35 122.7(12)
N31 C37 C38 120.3(11)
N31 C37 S3 118.8(9)
C38 C37 S3 120.8(9)
C312 C38 C39 119.7(10)
C312 C38 C37 121.8(10)
C39 C38 C37 118.0(11)
O32 C39 O31 111.2(10)
O32 C39 C38 129.4(11)
O31 C39 C38 119.2(10)
O31 C310 C311 120.3(10)
O31 C310 C321 115.9(10)
C311 C310 C321 123.8(11)
C312 C311 C313 126.0(11)
C312 C311 C310 118.4(11)
C313 C311 C310 115.4(10)
C311 C312 C38 122.6(11)
C311 C312 H312 118.5
C38 C312 H312 118.8
C311 C313 C314 124.4(12)
C311 C313 H313 117.5
C314 C313 H313 118.0
C313 C314 C322 120.4(11)
C313 C314 C315 122.6(12)
C322 C314 C315 116.9(10)
C314 C315 C316 109.5(11)
C314 C315 H31A 109.9
C316 C315 H31A 109.8
C314 C315 H31B 109.7
C316 C315 H31B 109.8
H31A C315 H31B 108.2
C315 C316 C317 109.5(11)
C315 C316 H31C 109.8
C317 C316 H31C 109.6
C315 C316 H31D 109.8
C317 C316 H31D 109.8
H31C C316 H31D 108.3
N32 C317 C316 112.0(10)
N32 C317 H31E 109.5
C316 C317 H31E 109.2
N32 C317 H31F 109.2
C316 C317 H31F 109.1
H31E C317 H31F 107.8
N32 C318 C319 108.2(10)
N32 C318 H31G 109.7
C319 C318 H31G 109.6
N32 C318 H31H 110.7
C319 C318 H31H 110.3
H31G C318 H31H 108.4
C320 C319 C318 112.9(12)
C320 C319 H31I 108.8
C318 C319 H31I 109.0
C320 C319 H31J 109.1
C318 C319 H31J 109.3
H31I C319 H31J 107.7
C319 C320 C321 109.3(10)
C319 C320 H32A 109.7
C321 C320 H32A 109.5
C319 C320 H32B 110.0
C321 C320 H32B 110.0
H32A C320 H32B 108.3
C322 C321 C310 118.9(10)
C322 C321 C320 119.2(10)
C310 C321 C320 121.9(11)
N32 C322 C321 121.1(11)
N32 C322 C314 122.2(11)
C321 C322 C314 116.7(9)
C46 C41 C42 119.9(11)
C46 C41 S4 112.5(9)
C42 C41 S4 127.7(9)
C43 C42 C41 119.6(11)
C43 C42 H42 120.4
C41 C42 H42 120.0
C44 C43 C42 118.6(11)
C44 C43 H43 120.8
C42 C43 H43 120.6
C43 C44 C45 121.7(12)
C43 C44 H44 119.3
C45 C44 H44 119.0
C46 C45 C44 117.7(11)
C46 C45 H45 120.9
C44 C45 H45 121.4
C41 C46 C45 122.2(11)
C41 C46 N41 113.9(11)
C45 C46 N41 123.8(11)
N41 C47 C48 123.4(11)
N41 C47 S4 116.5(10)
C48 C47 S4 120.0(10)
C49 C48 C47 121.6(11)
C49 C48 C412 118.8(12)
C47 C48 C412 119.5(12)
O42 C49 C48 129.3(11)
O42 C49 O41 109.8(11)
C48 C49 O41 120.4(10)
C421 C410 C411 126.2(11)
C421 C410 O41 114.4(11)
C411 C410 O41 119.3(10)
C413 C411 C412 125.7(12)
C413 C411 C410 114.0(11)
C412 C411 C410 120.0(11)
C411 C412 C48 121.2(12)
C411 C412 H412 119.6
C48 C412 H412 119.3
C414 C413 C411 122.8(12)
C414 C413 H413 119.0
C411 C413 H413 118.2
C413 C414 C422 124.4(11)
C413 C414 C415 120.4(11)
C422 C414 C415 115.1(10)
C416 C415 C414 107.7(10)
C416 C415 H41A 110.4
C414 C415 H41A 110.3
C416 C415 H41B 110.0
C414 C415 H41B 110.1
H41A C415 H41B 108.4
C415 C416 C417 112.8(10)
C415 C416 H41C 108.7
C417 C416 H41C 109.0
C415 C416 H41D 109.2
C417 C416 H41D 109.2
H41C C416 H41D 107.9
N42 C417 C416 108.9(8)
N42 C417 H41E 110.2
C416 C417 H41E 109.9
N42 C417 H41F 109.5
C416 C417 H41F 110.0
H41E C417 H41F 108.3
N42 C418 C419 110.9(10)
N42 C418 H41G 108.9
C419 C418 H41G 108.9
N42 C418 H41H 110.0
C419 C418 H41H 110.1
H41G C418 H41H 108.0
C420 C419 C418 111.9(12)
C420 C419 H41I 108.8
C418 C419 H41I 108.7
C420 C419 H41J 109.6
C418 C419 H41J 109.8
H41I C419 H41J 107.8
C419 C420 C421 112.2(11)
C419 C420 H42A 108.7
C421 C420 H42A 109.2
C419 C420 H42B 109.6
C421 C420 H42B 109.3
H42A C420 H42B 107.8
C410 C421 C422 117.3(11)
C410 C421 C420 124.1(11)
C422 C421 C420 118.6(11)
N42 C422 C414 125.4(11)
N42 C422 C421 119.5(11)
C414 C422 C421 115.1(11)
C2S C1S H1S1 110.2
C2S C1S H1S2 108.4
H1S1 C1S H1S2 109.5
C2S C1S H1S3 109.8
H1S1 C1S H1S3 109.5
H1S2 C1S H1S3 109.5
N1S C2S C1S 176.9(19)
C4S C3S H3S1 108.7
C4S C3S H3S2 109.7
H3S1 C3S H3S2 109.5
C4S C3S H3S3 110.0
H3S1 C3S H3S3 109.5
H3S2 C3S H3S3 109.5
N2S C4S C3S 175.2(17)

loop_
_geom_bond_atom_site_label_1
_geom_bond_atom_site_label_2
_geom_bond_distance
S1 C11 1.732(13)
S1 C17 1.787(13)
S2 C27 1.743(12)
S2 C21 1.780(13)
S3 C37 1.725(12)
S3 C31 1.737(12)
S4 C41 1.687(13)
S4 C47 1.766(12)
N11 C17 1.316(15)
N11 C16 1.370(14)
N12 C118 1.418(18)
N12 C122 1.418(15)
N12 C117 1.495(17)
N21 C27 1.321(14)
N21 C26 1.346(14)
N22 C222 1.374(15)
N22 C217 1.412(16)
N22 C218 1.454(17)
N31 C37 1.280(14)
N31 C36 1.399(14)
N32 C322 1.326(14)
N32 C317 1.401(17)
N32 C318 1.467(16)
N41 C47 1.283(15)
N41 C46 1.428(14)
N42 C422 1.345(15)
N42 C418 1.468(16)
N42 C417 1.501(14)
O11 C110 1.382(14)
O11 C19 1.401(13)
O12 C19 1.106(13)
O21 C210 1.342(13)
O21 C29 1.363(14)
O22 C29 1.216(13)
O31 C39 1.391(14)
O31 C310 1.385(13)
O32 C39 1.308(13)
O41 C49 1.401(13)
O41 C410 1.433(12)
O42 C49 1.230(14)
C11 C12 1.418(15)
C11 C16 1.426(15)
C12 C13 1.329(17)
C12 H12 0.9300
C13 C14 1.428(18)
C13 H13 0.9300
C14 C15 1.437(15)
C14 H14 0.9300
C15 C16 1.364(15)
C15 H15 0.9300
C17 C18 1.406(16)
C18 C112 1.334(16)
C18 C19 1.487(16)
C110 C121 1.346(17)
C110 C111 1.386(17)
C111 C113 1.444(15)
C111 C112 1.473(14)
C112 H112 0.9300
C113 C114 1.334(16)
C113 H113 0.9300
C114 C122 1.401(17)
C114 C115 1.514(16)
C115 C116 1.506(17)
C115 H11A 0.9700
C115 H11B 0.9700
C116 C117 1.46(2)
C116 H11C 0.9700
C116 H11D 0.9700
C117 H11E 0.9700
C117 H11F 0.9700
C118 C119 1.502(19)
C118 H11G 0.9700
C118 H11H 0.9700
C119 C120 1.559(15)
C119 H11I 0.9700
C119 H11J 0.9700
C120 C121 1.502(16)
C120 H12A 0.9700
C120 H12B 0.9700
C121 C122 1.377(18)
C21 C22 1.355(16)
C21 C26 1.421(14)
C22 C23 1.353(18)
C22 H22 0.9300
C23 C24 1.372(18)
C23 H23 0.9300
C24 C25 1.317(17)
C24 H24 0.9300
C25 C26 1.425(17)
C25 H25 0.9300
C27 C28 1.477(15)
C28 C212 1.313(16)
C28 C29 1.497(15)
C210 C221 1.377(17)
C210 C211 1.408(16)
C211 C212 1.420(15)
C211 C213 1.419(16)
C212 H212 0.9300
C213 C214 1.404(16)
C213 H213 0.9300
C214 C222 1.441(17)
C214 C215 1.432(15)
C215 C216 1.563(15)
C215 H21A 0.9700
C215 H21B 0.9700
C216 C217 1.462(18)
C216 H21C 0.9700
C216 H21D 0.9700
C217 H21E 0.9700
C217 H21F 0.9700
C218 C219 1.460(17)
C218 H21G 0.9700
C218 H21H 0.9700
C219 C220 1.543(17)
C219 H21I 0.9700
C219 H21J 0.9700
C220 C221 1.515(18)
C220 H22A 0.9700
C220 H22B 0.9700
C221 C222 1.391(15)
C31 C32 1.350(15)
C31 C36 1.359(17)
C32 C33 1.407(17)
C32 H32 0.9300
C33 C34 1.377(19)
C33 H33 0.9300
C34 C35 1.307(18)
C34 H34 0.9300
C35 C36 1.414(16)
C35 H35 0.9300
C37 C38 1.524(16)
C38 C312 1.375(16)
C38 C39 1.379(17)
C310 C311 1.407(16)
C310 C321 1.407(15)
C311 C312 1.331(15)
C311 C313 1.351(16)
C312 H312 0.9300
C313 C314 1.390(15)
C313 H313 0.9300
C314 C322 1.426(16)
C314 C315 1.498(17)
C315 C316 1.503(17)
C315 H31A 0.9700
C315 H31B 0.9700
C316 C317 1.539(19)
C316 H31C 0.9700
C316 H31D 0.9700
C317 H31E 0.9700
C317 H31F 0.9700
C318 C319 1.518(19)
C318 H31G 0.9700
C318 H31H 0.9700
C319 C320 1.484(16)
C319 H31I 0.9700
C319 H31J 0.9700
C320 C321 1.518(16)
C320 H32A 0.9700
C320 H32B 0.9700
C321 C322 1.420(17)
C41 C46 1.370(16)
C41 C42 1.419(15)
C42 C43 1.420(16)
C42 H42 0.9300
C43 C44 1.393(18)
C43 H43 0.9300
C44 C45 1.421(17)
C44 H44 0.9300
C45 C46 1.397(17)
C45 H45 0.9300
C47 C48 1.436(18)
C48 C49 1.382(18)
C48 C412 1.433(16)
C410 C421 1.367(16)
C410 C411 1.391(17)
C411 C413 1.397(16)
C411 C412 1.382(16)
C412 H412 0.9300
C413 C414 1.306(15)
C413 H413 0.9300
C414 C422 1.413(17)
C414 C415 1.599(16)
C415 C416 1.462(16)
C415 H41A 0.9700
C415 H41B 0.9700
C416 C417 1.586(16)
C416 H41C 0.9700
C416 H41D 0.9700
C417 H41E 0.9700
C417 H41F 0.9700
C418 C419 1.511(17)
C418 H41G 0.9700
C418 H41H 0.9700
C419 C420 1.474(17)
C419 H41I 0.9700
C419 H41J 0.9700
C420 C421 1.490(17)
C420 H42A 0.9700
C420 H42B 0.9700
C421 C422 1.450(16)
N1S C2S 1.13(2)
C1S C2S 1.36(2)
C1S H1S1 0.9600
C1S H1S2 0.9600
C1S H1S3 0.9600
N2S C4S 1.103(19)
C3S C4S 1.524(19)
C3S H3S1 0.9601
C3S H3S2 0.9601
C3S H3S3 0.9601

loop_
_geom_torsion_atom_site_label_1
_geom_torsion_atom_site_label_2
_geom_torsion_atom_site_label_3
_geom_torsion_atom_site_label_4
_geom_torsion
C17 S1 C11 C12 178.7(12)
C17 S1 C11 C16 -0.6(9)
C16 C11 C12 C13 3.3(19)
S1 C11 C12 C13 -175.9(11)
C11 C12 C13 C14 -8(2)
C12 C13 C14 C15 8.6(19)
C13 C14 C15 C16 -3.8(18)
C14 C15 C16 N11 -179.6(11)
C14 C15 C16 C11 -0.7(17)
C17 N11 C16 C15 -179.3(11)
C17 N11 C16 C11 1.7(15)
C12 C11 C16 C15 1.1(17)
S1 C11 C16 C15 -179.5(9)
C12 C11 C16 N11 -179.8(11)
S1 C11 C16 N11 -0.4(13)
C16 N11 C17 C18 175.2(11)
C16 N11 C17 S1 -2.1(13)
C11 S1 C17 N11 1.6(10)
C11 S1 C17 C18 -175.8(11)
N11 C17 C18 C112 -1.9(19)
S1 C17 C18 C112 175.2(9)
N11 C17 C18 C19 177.4(11)
S1 C17 C18 C19 -5.5(16)
C110 O11 C19 O12 178.9(11)
C110 O11 C19 C18 2.5(15)
C112 C18 C19 O12 179.0(12)
C17 C18 C19 O12 -0.3(19)
C112 C18 C19 O11 -4.8(15)
C17 C18 C19 O11 175.9(9)
C19 O11 C110 C121 175.8(11)
C19 O11 C110 C111 1.3(17)
C121 C110 C111 C113 3.7(18)
O11 C110 C111 C113 177.9(9)
C121 C110 C111 C112 -177.0(11)
O11 C110 C111 C112 -2.8(16)
C17 C18 C112 C111 -177.2(10)
C19 C18 C112 C111 3.5(17)
C110 C111 C112 C18 0.4(17)
C113 C111 C112 C18 179.7(11)
C110 C111 C113 C114 -1.5(17)
C112 C111 C113 C114 179.3(11)
C111 C113 C114 C122 0.1(16)
C111 C113 C114 C115 -178.0(10)
C113 C114 C115 C116 143.1(12)
C122 C114 C115 C116 -34.8(16)
C114 C115 C116 C117 55.9(15)
C115 C116 C117 N12 -46.3(16)
C118 N12 C117 C116 -157.5(13)
C122 N12 C117 C116 12.0(18)
C122 N12 C118 C119 25.8(18)
C117 N12 C118 C119 -164.7(11)
N12 C118 C119 C120 -51.5(16)
C118 C119 C120 C121 47.5(15)
O11 C110 C121 C122 -178.4(10)
C111 C110 C121 C122 -4.1(18)
O11 C110 C121 C120 6.4(18)
C111 C110 C121 C120 -179.3(11)
C119 C120 C121 C110 153.5(12)
C119 C120 C121 C122 -21.3(17)
C113 C114 C122 C121 -0.7(18)
C115 C114 C122 C121 177.3(11)
C113 C114 C122 N12 -177.8(10)
C115 C114 C122 N12 0.2(16)
C110 C121 C122 C114 2.7(18)
C120 C121 C122 C114 177.6(11)
C110 C121 C122 N12 179.7(11)
C120 C121 C122 N12 -5.3(18)
C118 N12 C122 C114 -178.7(11)
C117 N12 C122 C114 12.4(16)
C118 N12 C122 C121 3.9(18)
C117 N12 C122 C121 -165.0(11)
C27 S2 C21 C22 178.2(13)
C27 S2 C21 C26 0.7(8)
C26 C21 C22 C23 -1(2)
S2 C21 C22 C23 -178.3(10)
C21 C22 C23 C24 -2(2)
C22 C23 C24 C25 3(2)
C23 C24 C25 C26 -1(2)
C27 N21 C26 C25 179.1(12)
C27 N21 C26 C21 0.6(15)
C24 C25 C26 N21 -179.9(12)
C24 C25 C26 C21 -1.4(18)
C22 C21 C26 N21 -178.6(12)
S2 C21 C26 N21 -0.8(13)
C22 C21 C26 C25 2.7(18)
S2 C21 C26 C25 -179.6(9)
C26 N21 C27 C28 177.3(10)
C26 N21 C27 S2 0.0(14)
C21 S2 C27 N21 -0.4(10)
C21 S2 C27 C28 -177.6(10)
N21 C27 C28 C212 -4.4(19)
S2 C27 C28 C212 172.6(10)
N21 C27 C28 C29 -177.1(11)
S2 C27 C28 C29 -0.1(15)
C210 O21 C29 O22 -176.1(11)
C210 O21 C29 C28 -1.9(16)
C212 C28 C29 O22 177.1(12)
C27 C28 C29 O22 -9.9(17)
C212 C28 C29 O21 3.1(16)
C27 C28 C29 O21 176.1(9)
C29 O21 C210 C221 179.0(10)
C29 O21 C210 C211 3.2(17)
O21 C210 C211 C212 -5.2(16)
C221 C210 C211 C212 179.2(11)
O21 C210 C211 C213 -178.8(10)
C221 C210 C211 C213 5.7(18)
C27 C28 C212 C211 -178.3(11)
C29 C28 C212 C211 -5.8(18)
C210 C211 C212 C28 6.8(18)
C213 C211 C212 C28 -180.0(11)
C210 C211 C213 C214 -4.7(16)
C212 C211 C213 C214 -177.7(10)
C211 C213 C214 C222 2.2(16)
C211 C213 C214 C215 -176.1(10)
C213 C214 C215 C216 146.2(11)
C222 C214 C215 C216 -31.9(15)
C214 C215 C216 C217 53.6(12)
C222 N22 C217 C216 17.3(17)
C218 N22 C217 C216 -159.0(10)
C215 C216 C217 N22 -47.7(13)
C222 N22 C218 C219 23.9(17)
C217 N22 C218 C219 -159.7(11)
N22 C218 C219 C220 -53.7(14)
C218 C219 C220 C221 52.9(15)
O21 C210 C221 C222 -179.6(10)
C211 C210 C221 C222 -3.9(18)
O21 C210 C221 C220 5.8(18)
C211 C210 C221 C220 -178.6(11)
C219 C220 C221 C210 150.5(11)
C219 C220 C221 C222 -23.9(17)
C217 N22 C222 C221 -168.6(11)
C218 N22 C222 C221 7.5(18)
C217 N22 C222 C214 9.3(17)
C218 N22 C222 C214 -174.6(10)
C210 C221 C222 N22 179.1(11)
C220 C221 C222 N22 -6.3(18)
C210 C221 C222 C214 1.4(18)
C220 C221 C222 C214 176.0(11)
C213 C214 C222 N22 -178.3(10)
C215 C214 C222 N22 -0.1(17)
C213 C214 C222 C221 -0.5(17)
C215 C214 C222 C221 177.7(11)
C37 S3 C31 C32 -176.1(12)
C37 S3 C31 C36 2.0(9)
C36 C31 C32 C33 5.0(17)
S3 C31 C32 C33 -177.1(9)
C31 C32 C33 C34 -8.4(18)
C32 C33 C34 C35 9(2)
C33 C34 C35 C36 -7(2)
C32 C31 C36 N31 175.6(10)
S3 C31 C36 N31 -2.7(13)
C32 C31 C36 C35 -2.4(17)
S3 C31 C36 C35 179.3(9)
C37 N31 C36 C31 2.0(14)
C37 N31 C36 C35 179.9(11)
C34 C35 C36 C31 3.1(18)
C34 C35 C36 N31 -174.8(12)
C36 N31 C37 C38 -177.7(10)
C36 N31 C37 S3 -0.3(13)
C31 S3 C37 N31 -1.0(10)
C31 S3 C37 C38 176.4(10)
N31 C37 C38 C312 6.1(17)
S3 C37 C38 C312 -171.2(9)
N31 C37 C38 C39 178.2(11)
S3 C37 C38 C39 0.9(15)
C310 O31 C39 O32 178.2(9)
C310 O31 C39 C38 2.2(16)
C312 C38 C39 O32 -178.9(12)
C37 C38 C39 O32 8.9(19)
C312 C38 C39 O31 -3.7(18)
C37 C38 C39 O31 -175.9(9)
C39 O31 C310 C311 -2.7(15)
C39 O31 C310 C321 177.9(10)
O31 C310 C311 C312 4.6(16)
C321 C310 C311 C312 -176.1(10)
O31 C310 C311 C313 -179.9(9)
C321 C310 C311 C313 -0.6(17)
C313 C311 C312 C38 178.8(12)
C310 C311 C312 C38 -6.2(17)
C39 C38 C312 C311 5.9(18)
C37 C38 C312 C311 177.8(10)
C312 C311 C313 C314 177.9(12)
C310 C311 C313 C314 2.7(18)
C311 C313 C314 C322 0.2(19)
C311 C313 C314 C315 177.1(12)
C313 C314 C315 C316 -143.8(12)
C322 C314 C315 C316 33.3(15)
C314 C315 C316 C317 -57.0(13)
C322 N32 C317 C316 -18.4(17)
C318 N32 C317 C316 158.6(11)
C315 C316 C317 N32 50.6(14)
C322 N32 C318 C319 -26.2(17)
C317 N32 C318 C319 156.8(11)
N32 C318 C319 C320 54.8(15)
C318 C319 C320 C321 -53.8(14)
O31 C310 C321 C322 174.9(9)
C311 C310 C321 C322 -4.4(17)
O31 C310 C321 C320 -3.5(16)
C311 C310 C321 C320 177.1(10)
C319 C320 C321 C322 24.3(15)
C319 C320 C321 C310 -157.3(12)
C317 N32 C322 C321 174.4(11)
C318 N32 C322 C321 -2.2(17)
C317 N32 C322 C314 -7.5(18)
C318 N32 C322 C314 175.8(11)
C310 C321 C322 N32 -174.8(10)
C320 C321 C322 N32 3.7(16)
C310 C321 C322 C314 7.0(15)
C320 C321 C322 C314 -174.5(10)
C313 C314 C322 N32 176.7(11)
C315 C314 C322 N32 -0.5(16)
C313 C314 C322 C321 -5.2(16)
C315 C314 C322 C321 177.7(10)
C47 S4 C41 C46 0.8(9)
C47 S4 C41 C42 -179.8(12)
C46 C41 C42 C43 1.0(18)
S4 C41 C42 C43 -178.3(9)
C41 C42 C43 C44 -4.1(18)
C42 C43 C44 C45 4(2)
C43 C44 C45 C46 0(2)
C42 C41 C46 C45 2.6(18)
S4 C41 C46 C45 -177.9(10)
C42 C41 C46 N41 179.3(10)
S4 C41 C46 N41 -1.3(13)
C44 C45 C46 C41 -3.1(19)
C44 C45 C46 N41 -179.4(11)
C47 N41 C46 C41 1.1(14)
C47 N41 C46 C45 177.7(11)
C46 N41 C47 C48 -176.5(10)
C46 N41 C47 S4 -0.5(13)
C41 S4 C47 N41 -0.2(10)
C41 S4 C47 C48 176.0(10)
N41 C47 C48 C49 -178.0(11)
S4 C47 C48 C49 6.0(16)
N41 C47 C48 C412 1.4(19)
S4 C47 C48 C412 -174.5(9)
C47 C48 C49 O42 -4(2)
C412 C48 C49 O42 176.1(12)
C47 C48 C49 O41 -175.9(10)
C412 C48 C49 O41 4.7(17)
C410 O41 C49 O42 -176.3(9)
C410 O41 C49 C48 -3.4(15)
C49 O41 C410 C421 179.8(9)
C49 O41 C410 C411 1.7(15)
C421 C410 C411 C413 5.9(18)
O41 C410 C411 C413 -176.3(9)
C421 C410 C411 C412 -179.3(11)
O41 C410 C411 C412 -1.4(17)
C413 C411 C412 C48 177.0(11)
C410 C411 C412 C48 2.8(17)
C49 C48 C412 C411 -4.4(17)
C47 C48 C412 C411 176.1(11)
C412 C411 C413 C414 -178.5(11)
C410 C411 C413 C414 -4.1(17)
C411 C413 C414 C422 1.9(19)
C411 C413 C414 C415 -177.8(10)
C413 C414 C415 C416 -144.2(12)
C422 C414 C415 C416 36.2(14)
C414 C415 C416 C417 -60.3(12)
C422 N42 C417 C416 -14.3(15)
C418 N42 C417 C416 160.5(11)
C415 C416 C417 N42 50.6(13)
C422 N42 C418 C419 -21.4(18)
C417 N42 C418 C419 163.9(10)
N42 C418 C419 C420 49.7(16)
C418 C419 C420 C421 -53.3(15)
C411 C410 C421 C422 -5.1(17)
O41 C410 C421 C422 177.0(10)
C411 C410 C421 C420 177.0(12)
O41 C410 C421 C420 -0.9(16)
C419 C420 C421 C410 -153.9(12)
C419 C420 C421 C422 28.2(16)
C418 N42 C422 C414 176.8(12)
C417 N42 C422 C414 -8.9(18)
C418 N42 C422 C421 -3.9(18)
C417 N42 C422 C421 170.4(10)
C413 C414 C422 N42 178.6(11)
C415 C414 C422 N42 -1.7(17)
C413 C414 C422 C421 -0.8(17)
C415 C414 C422 C421 178.9(10)
C410 C421 C422 N42 -177.3(10)
C420 C421 C422 N42 0.7(17)
C410 C421 C422 C414 2.1(15)
C420 C421 C422 C414 -179.8(11)
